data_7131861
loop_
_publ_author_name
'Roy, Nabanita'
'Datta, Hemanta Kumar'
'Roy, Rajdip'
'Dastidar, Parthasarathi'

_publ_section_title
;
 Designing vehicle-free anti-bacterial topical hydrogel from
 Fmoc-diphenylalanine
;
_journal_name_full 'Chemical Communications'
_journal_paper_doi 10.1039/D3CC01922E
_journal_year 2023
_chemical_absolute_configuration Fmoc-L-Phenylalanine
_chemical_formula_moiety 'C24 H20 N O4, C10 H18 N'
_chemical_formula_sum 'C34 H36 N2 O4'
_chemical_formula_weight 536.65
_chemical_name_systematic FmocF-AMN
_space_group_crystal_system monoclinic
_space_group_IT_number 4
_space_group_name_Hall 'P 2yb'
_space_group_name_H-M_alt 'P 1 21 1'
_atom_sites_solution_hydrogens geom
_atom_sites_solution_primary direct
_audit_creation_date 2022-02-12
_audit_creation_method
;
Olex2 1.3
(compiled 2020.11.12 svn.r5f609507 for OlexSys, GUI svn.r6408)
;
_audit_update_record
;
2023-04-13 deposited with the CCDC.	2023-07-04 downloaded from the CCDC.
;
_cell_angle_alpha 90
_cell_angle_beta 94.009(9)
_cell_angle_gamma 90
_cell_formula_units_Z 2
_cell_length_a 13.381(5)
_cell_length_b 6.665(2)
_cell_length_c 15.732(5)
_cell_measurement_reflns_used 979
_cell_measurement_temperature 145(2)
_cell_measurement_theta_max 30.49
_cell_measurement_theta_min 2.60
_cell_volume 1399.6(8)
_computing_cell_refinement 'SAINT V8.38A (Bruker, 2018)'
_computing_data_reduction 'SAINT V8.38A (Bruker, 2018)'
_computing_molecular_graphics 'Olex2 1.3 (Dolomanov et al., 2009)'
_computing_publication_material 'Olex2 1.3 (Dolomanov et al., 2009)'
_computing_structure_refinement 'XL  (Sheldrick, 2008)'
_computing_structure_solution 'SHELXS  (Sheldrick, 2008)'
_diffrn_ambient_temperature 144.98
_diffrn_measured_fraction_theta_full 0.978
_diffrn_measured_fraction_theta_max 0.978
_diffrn_measurement_device_type 'Bruker APEX-II CCD'
_diffrn_measurement_method '\f and \w scans'
_diffrn_radiation_type MoK\a
_diffrn_radiation_wavelength 0.71073
_diffrn_reflns_av_R_equivalents 0.1267
_diffrn_reflns_av_unetI/netI 0.2489
_diffrn_reflns_Laue_measured_fraction_full 0.978
_diffrn_reflns_Laue_measured_fraction_max 0.978
_diffrn_reflns_limit_h_max 15
_diffrn_reflns_limit_h_min -14
_diffrn_reflns_limit_k_max 5
_diffrn_reflns_limit_k_min -7
_diffrn_reflns_limit_l_max 18
_diffrn_reflns_limit_l_min -18
_diffrn_reflns_number 6685
_diffrn_reflns_point_group_measured_fraction_full 0.744
_diffrn_reflns_point_group_measured_fraction_max 0.744
_diffrn_reflns_theta_full 25.015
_diffrn_reflns_theta_max 25.015
_diffrn_reflns_theta_min 2.596
_diffrn_source_current 1.0
_diffrn_source_power 0.05
_diffrn_source_voltage 50.0
_diffrn_standards_number 0
_exptl_absorpt_coefficient_mu 0.083
_exptl_absorpt_correction_T_max 0.7467
_exptl_absorpt_correction_T_min 0.4689
_exptl_absorpt_correction_type multi-scan
_exptl_absorpt_process_details
;
SADABS-2016/2 (Bruker,2016/2) was used for absorption correction.
wR2(int) was 0.1710 before and 0.0804 after correction.
The Ratio of minimum to maximum transmission is 0.6280.
The \l/2 correction factor is Not present.
;
_exptl_crystal_colour 'clear light colourless'
_exptl_crystal_colour_lustre clear
_exptl_crystal_colour_modifier light
_exptl_crystal_colour_primary colourless
_exptl_crystal_density_diffrn 1.273
_exptl_crystal_description needle
_exptl_crystal_F_000 572
_exptl_crystal_preparation 'Nitromethane and ethanol mixture'
_exptl_crystal_recrystallization_method 'slow evaporation in beaker'
_exptl_crystal_size_max 0.3
_exptl_crystal_size_mid 0.03
_exptl_crystal_size_min 0.02
_refine_diff_density_max 0.185
_refine_diff_density_min -0.193
_refine_diff_density_rms 0.051
_refine_ls_abs_structure_details
;
 Flack x determined using 249 quotients [(I+)-(I-)]/[(I+)+(I-)]
 (Parsons, Flack and Wagner, Acta Cryst. B69 (2013) 249-259).
;
_refine_ls_abs_structure_Flack -2.2(10)
_refine_ls_extinction_coef 0.054(8)
_refine_ls_extinction_expression Fc^*^=kFc[1+0.001xFc^2^\l^3^/sin(2\q)]^-1/4^
_refine_ls_extinction_method 'SHELXL-2016/6 (Sheldrick 2016)'
_refine_ls_goodness_of_fit_ref 0.958
_refine_ls_hydrogen_treatment constr
_refine_ls_matrix_type full
_refine_ls_number_parameters 363
_refine_ls_number_reflns 3671
_refine_ls_number_restraints 2
_refine_ls_restrained_S_all 0.957
_refine_ls_R_factor_all 0.2450
_refine_ls_R_factor_gt 0.1004
_refine_ls_shift/su_max 0.000
_refine_ls_shift/su_mean 0.000
_refine_ls_structure_factor_coef Fsqd
_refine_ls_weighting_details 'w=1/[\s^2^(Fo^2^)+(0.0884P)^2^] where P=(Fo^2^+2Fc^2^)/3'
_refine_ls_weighting_scheme calc
_refine_ls_wR_factor_gt 0.2064
_refine_ls_wR_factor_ref 0.2717
_reflns_Friedel_coverage 0.391
_reflns_Friedel_fraction_full 0.462
_reflns_Friedel_fraction_max 0.462
_reflns_number_gt 1258
_reflns_number_total 3671
_reflns_threshold_expression 'I > 2\s(I)'
_cod_data_source_file d3cc01922e3.cif
_cod_data_source_block mo_pd291121_0m_a
_cod_database_code 7131861
_shelx_shelxl_version_number 2016/6
_shelx_space_group_comment
;
The symmetry employed for this shelxl refinement is uniquely defined
by the following loop, which should always be used as a source of
symmetry information in preference to the above space-group names.
They are only intended as comments.
;
_shelx_estimated_absorpt_t_max 0.998
_shelx_estimated_absorpt_t_min 0.975
_olex2_refinement_description
;
1. Fixed Uiso
 At 1.2 times of:
  All C(H) groups, All C(H,H) groups, All N(H) groups, All N(H,H,H) groups
2. Rigid bond restraints
 C30, C28
 with sigma for 1-2 distances of 0.01 and sigma for 1-3 distances of 0.01
3.a Ternary CH refined with riding coordinates:
 C16(H16), C30(H30), C13(H13), C27(H27), C32(H32)
3.b Secondary CH2 refined with riding coordinates:
 C31(H31A,H31B), C29(H29A,H29B), C17(H17A,H17B), C26(H26A,H26B), C28(H28A,
 H28B), C33(H33A,H33B), C14(H14A,H14B), C34(H34A,H34B)
3.c Aromatic/amide H refined with riding coordinates:
 N1(H1), C19(H19), C9(H9), C20(H20), C5(H5), C2(H2), C10(H10), C4(H4), C8(H8),
 C3(H3), C23(H23), C21(H21), C22(H22), C11(H11)
3.d Idealised Me refined as rotating group:
 N2(H2A,H2B,H2C)
;
_olex2_exptl_crystal_mounting_method loop
_olex2_submission_original_sample_id PD291121
_olex2_submission_special_instructions 'No special instructions were received'

loop_
_space_group_symop_operation_xyz
'x, y, z'
'-x, y+1/2, -z'

loop_
_atom_site_label
_atom_site_type_symbol
_atom_site_fract_x
_atom_site_fract_y
_atom_site_fract_z
_atom_site_U_iso_or_equiv
_atom_site_adp_type
_atom_site_occupancy
_atom_site_site_symmetry_order
_atom_site_calc_flag
_atom_site_refinement_flags_posn
_atom_site_refinement_flags_adp
_atom_site_refinement_flags_occupancy
_atom_site_disorder_assembly
_atom_site_disorder_group
O4 O 0.5012(7) 0.2043(14) 0.8940(6) 0.074(3) Uani 1 1 d . . . . .
O3 O 0.5127(8) 0.5217(17) 0.8472(6) 0.086(3) Uani 1 1 d . . . . .
N1 N 0.4456(10) 0.4063(17) 0.6880(6) 0.072(3) Uani 1 1 d . . . . .
H1 H 0.482596 0.492008 0.661448 0.087 Uiso 1 1 calc R U . . .
O1 O 0.3274(8) 0.5822(19) 0.6210(7) 0.113(4) Uani 1 1 d . . . . .
N2 N 0.4358(8) 0.8216(19) 0.9394(6) 0.074(3) Uani 1 1 d . . . . .
H2A H 0.459163 0.702007 0.921200 0.089 Uiso 1 1 calc R U . . .
H2B H 0.453081 0.836462 0.996012 0.089 Uiso 1 1 calc R U . . .
H2C H 0.462942 0.923213 0.909988 0.089 Uiso 1 1 calc R U . . .
O2 O 0.2869(9) 0.309(2) 0.6978(8) 0.124(5) Uani 1 1 d . . . . .
C6 C 0.2275(12) 1.000(3) 0.4314(9) 0.073(4) Uani 1 1 d . . . . .
C15 C 0.3477(15) 0.419(3) 0.6735(11) 0.087(5) Uani 1 1 d . . . . .
C24 C 0.5042(10) 0.339(3) 0.8357(9) 0.073(4) Uani 1 1 d . . . . .
C19 C 0.6412(12) -0.091(3) 0.7846(8) 0.075(4) Uani 1 1 d . . . . .
H19 H 0.571967 -0.124149 0.779506 0.091 Uiso 1 1 calc R U . . .
C18 C 0.6738(14) 0.093(3) 0.7571(9) 0.075(4) Uani 1 1 d . . . . .
C25 C 0.3226(12) 0.827(3) 0.9244(8) 0.077(4) Uani 1 1 d . . . . .
C7 C 0.1320(12) 0.899(3) 0.4084(9) 0.077(5) Uani 1 1 d . . . . .
C9 C -0.0291(14) 0.815(4) 0.3394(10) 0.095(6) Uani 1 1 d . . . . .
H9 H -0.084199 0.847282 0.300411 0.114 Uiso 1 1 calc R U . . .
C20 C 0.7107(14) -0.226(3) 0.8197(9) 0.082(5) Uani 1 1 d . . . . .
H20 H 0.689111 -0.355392 0.836077 0.098 Uiso 1 1 calc R U . . .
C1 C 0.2784(12) 0.889(3) 0.4924(10) 0.083(5) Uani 1 1 d . . . . .
C31 C 0.2981(11) 0.851(3) 0.8314(8) 0.091(5) Uani 1 1 d . . . . .
H31A H 0.324373 0.735646 0.799965 0.110 Uiso 1 1 calc R U . . .
H31B H 0.328459 0.975460 0.810605 0.110 Uiso 1 1 calc R U . . .
C29 C 0.2862(13) 1.003(2) 0.9738(10) 0.084(5) Uani 1 1 d . . . . .
H29A H 0.315632 1.128562 0.953183 0.100 Uiso 1 1 calc R U . . .
H29B H 0.307449 0.987215 1.034977 0.100 Uiso 1 1 calc R U . . .
C17 C 0.6038(11) 0.239(2) 0.7126(9) 0.077(4) Uani 1 1 d . . . . .
H17A H 0.596580 0.200546 0.651702 0.092 Uiso 1 1 calc R U . . .
H17B H 0.636188 0.372363 0.715814 0.092 Uiso 1 1 calc R U . . .
C26 C 0.2824(12) 0.636(2) 0.9609(11) 0.087(5) Uani 1 1 d . . . . .
H26A H 0.300995 0.627655 1.022830 0.105 Uiso 1 1 calc R U . . .
H26B H 0.310085 0.517200 0.932805 0.105 Uiso 1 1 calc R U . . .
C16 C 0.4967(12) 0.263(2) 0.7438(8) 0.079(5) Uani 1 1 d . . . . .
H16 H 0.460701 0.131094 0.740257 0.095 Uiso 1 1 calc R U . . .
C30 C 0.1704(15) 1.013(3) 0.9618(11) 0.107(6) Uani 1 1 d . U . . .
H30 H 0.144364 1.130167 0.993239 0.128 Uiso 1 1 calc R U . . .
C5 C 0.2661(14) 1.175(3) 0.4007(9) 0.085(5) Uani 1 1 d . . . . .
H5 H 0.227780 1.256526 0.360995 0.102 Uiso 1 1 calc R U . . .
C2 C 0.3745(13) 0.950(3) 0.5243(10) 0.090(5) Uani 1 1 d . . . . .
H2 H 0.411815 0.870179 0.565423 0.108 Uiso 1 1 calc R U . . .
C10 C -0.0288(13) 0.648(3) 0.3858(11) 0.097(5) Uani 1 1 d . . . . .
H10 H -0.085133 0.560817 0.379042 0.117 Uiso 1 1 calc R U . . .
C4 C 0.3617(15) 1.228(2) 0.4292(10) 0.087(5) Uani 1 1 d . . . . .
H4 H 0.393274 1.338083 0.403408 0.104 Uiso 1 1 calc R U . . .
C8 C 0.0531(13) 0.942(3) 0.3495(9) 0.087(5) Uani 1 1 d . . . . .
H8 H 0.055393 1.059352 0.315579 0.104 Uiso 1 1 calc R U . . .
C3 C 0.4133(13) 1.124(3) 0.4954(11) 0.096(6) Uani 1 1 d . . . . .
H3 H 0.475063 1.174472 0.520195 0.115 Uiso 1 1 calc R U . . .
C12 C 0.1287(12) 0.722(3) 0.4545(10) 0.088(5) Uani 1 1 d . . . . .
C23 C 0.7750(15) 0.145(3) 0.7695(10) 0.098(6) Uani 1 1 d . . . . .
H23 H 0.797493 0.273682 0.753717 0.118 Uiso 1 1 calc R U . . .
C28 C 0.1268(14) 0.818(4) 0.9926(11) 0.120(6) Uani 1 1 d . U . . .
H28A H 0.144488 0.801712 1.054421 0.144 Uiso 1 1 calc R U . . .
H28B H 0.052907 0.821148 0.983458 0.144 Uiso 1 1 calc R U . . .
C13 C 0.2281(14) 0.683(3) 0.5068(13) 0.118(7) Uani 1 1 d . . . . .
H13 H 0.265427 0.581446 0.474601 0.142 Uiso 1 1 calc R U . . .
C21 C 0.8116(14) -0.177(4) 0.8314(10) 0.100(6) Uani 1 1 d . . . . .
H21 H 0.858329 -0.269522 0.857383 0.120 Uiso 1 1 calc R U . . .
C33 C 0.1446(14) 1.034(3) 0.8653(13) 0.126(7) Uani 1 1 d . . . . .
H33A H 0.071010 1.041871 0.853995 0.151 Uiso 1 1 calc R U . . .
H33B H 0.173859 1.160417 0.844781 0.151 Uiso 1 1 calc R U . . .
C27 C 0.1682(14) 0.644(3) 0.9442(12) 0.109(6) Uani 1 1 d . . . . .
H27 H 0.139006 0.516017 0.964856 0.131 Uiso 1 1 calc R U . . .
C22 C 0.8421(14) 0.004(4) 0.8053(12) 0.102(6) Uani 1 1 d . . . . .
H22 H 0.911398 0.036576 0.811589 0.122 Uiso 1 1 calc R U . . .
C11 C 0.0513(14) 0.593(3) 0.4445(9) 0.109(6) Uani 1 1 d . . . . .
H11 H 0.050625 0.471192 0.475615 0.130 Uiso 1 1 calc R U . . .
C32 C 0.1843(15) 0.860(5) 0.8177(10) 0.126(7) Uani 1 1 d . . . . .
H32 H 0.164147 0.873280 0.755503 0.151 Uiso 1 1 calc R U . . .
C14 C 0.2251(14) 0.611(4) 0.5886(13) 0.154(10) Uani 1 1 d . . . . .
H14A H 0.188041 0.482464 0.588570 0.185 Uiso 1 1 calc R U . . .
H14B H 0.191200 0.708481 0.624419 0.185 Uiso 1 1 calc R U . . .
C34 C 0.1429(15) 0.662(4) 0.8524(14) 0.143(9) Uani 1 1 d . . . . .
H34A H 0.069228 0.658522 0.841081 0.171 Uiso 1 1 calc R U . . .
H34B H 0.171521 0.547019 0.822442 0.171 Uiso 1 1 calc R U . . .

loop_
_atom_site_aniso_label
_atom_site_aniso_U_11
_atom_site_aniso_U_22
_atom_site_aniso_U_33
_atom_site_aniso_U_23
_atom_site_aniso_U_13
_atom_site_aniso_U_12
O4 0.094(8) 0.068(7) 0.060(6) 0.007(5) -0.008(5) -0.007(6)
O3 0.112(9) 0.071(8) 0.078(7) 0.005(6) 0.014(6) 0.007(7)
N1 0.073(9) 0.084(9) 0.057(7) 0.022(7) -0.011(6) -0.003(8)
O1 0.067(8) 0.151(12) 0.115(9) 0.042(9) -0.032(7) 0.004(7)
N2 0.092(9) 0.069(8) 0.058(7) -0.012(6) -0.019(6) -0.004(7)
O2 0.070(9) 0.140(13) 0.160(12) 0.071(10) 0.001(8) 0.009(8)
C6 0.077(13) 0.083(12) 0.060(10) -0.011(9) 0.002(9) 0.007(11)
C15 0.085(17) 0.097(15) 0.076(12) -0.002(11) -0.024(11) 0.028(12)
C24 0.061(10) 0.097(12) 0.060(10) 0.001(11) -0.008(8) 0.007(10)
C19 0.080(12) 0.082(12) 0.062(9) -0.016(9) -0.008(9) -0.004(11)
C18 0.094(14) 0.079(12) 0.052(9) -0.013(8) 0.004(9) -0.005(11)
C25 0.082(11) 0.093(12) 0.053(8) -0.001(10) -0.013(8) -0.007(11)
C7 0.078(12) 0.094(13) 0.059(10) -0.001(10) -0.009(9) 0.026(11)
C9 0.081(14) 0.140(18) 0.062(10) -0.012(13) -0.009(9) 0.026(14)
C20 0.091(14) 0.084(13) 0.072(10) -0.018(9) 0.016(10) -0.006(11)
C1 0.077(11) 0.093(13) 0.076(10) 0.017(10) -0.023(9) -0.020(11)
C31 0.080(12) 0.137(14) 0.055(9) -0.001(10) -0.012(8) -0.017(11)
C29 0.092(13) 0.071(11) 0.087(11) -0.008(9) -0.002(10) -0.005(10)
C17 0.086(12) 0.079(11) 0.067(9) -0.001(8) 0.016(9) 0.005(9)
C26 0.081(13) 0.075(12) 0.105(13) 0.003(10) 0.000(10) -0.002(10)
C16 0.101(13) 0.092(12) 0.042(8) 0.004(8) -0.016(8) 0.010(10)
C30 0.108(17) 0.124(14) 0.084(13) -0.007(11) -0.020(11) 0.027(12)
C5 0.085(14) 0.103(15) 0.067(10) 0.008(10) -0.001(10) 0.019(11)
C2 0.094(14) 0.091(14) 0.082(11) -0.007(10) -0.002(10) -0.021(11)
C10 0.089(13) 0.114(15) 0.088(13) -0.004(11) -0.001(11) -0.038(12)
C4 0.105(15) 0.096(13) 0.059(10) 0.003(9) 0.005(10) 0.001(11)
C8 0.088(14) 0.109(15) 0.063(10) -0.009(9) 0.006(10) 0.023(12)
C3 0.099(14) 0.113(16) 0.074(11) -0.035(11) -0.009(11) -0.010(13)
C12 0.058(12) 0.110(15) 0.095(12) 0.021(12) 0.003(10) -0.014(11)
C23 0.090(15) 0.122(16) 0.083(12) -0.020(11) 0.006(11) -0.020(14)
C28 0.111(15) 0.147(16) 0.102(13) -0.011(13) 0.002(11) 0.016(14)
C13 0.090(15) 0.141(19) 0.118(15) 0.029(14) -0.035(12) -0.029(13)
C21 0.092(16) 0.128(17) 0.077(11) 0.011(12) -0.012(11) 0.008(14)
C33 0.108(17) 0.136(19) 0.131(18) 0.001(16) -0.014(14) 0.033(14)
C27 0.105(17) 0.112(16) 0.110(16) -0.012(12) 0.009(13) -0.022(13)
C22 0.075(13) 0.134(18) 0.096(14) -0.007(13) -0.001(11) 0.003(15)
C11 0.108(15) 0.141(17) 0.072(11) 0.027(11) -0.034(11) -0.025(14)
C32 0.126(18) 0.18(2) 0.066(11) -0.016(16) -0.026(12) -0.01(2)
C14 0.088(15) 0.23(3) 0.142(17) 0.093(18) -0.026(14) -0.027(15)
C34 0.109(18) 0.21(3) 0.106(17) -0.065(18) -0.023(13) -0.024(18)

loop_
_atom_type_symbol
_atom_type_description
_atom_type_scat_dispersion_real
_atom_type_scat_dispersion_imag
_atom_type_scat_source
C C 0.0033 0.0016 'International Tables Vol C Tables 4.2.6.8 and 6.1.1.4'
H H 0.0000 0.0000 'International Tables Vol C Tables 4.2.6.8 and 6.1.1.4'
N N 0.0061 0.0033 'International Tables Vol C Tables 4.2.6.8 and 6.1.1.4'
O O 0.0106 0.0060 'International Tables Vol C Tables 4.2.6.8 and 6.1.1.4'

loop_
_geom_angle_atom_site_label_1
_geom_angle_atom_site_label_2
_geom_angle_atom_site_label_3
_geom_angle
_geom_angle_site_symmetry_1
_geom_angle_site_symmetry_3
_geom_angle_publ_flag
C15 N1 H1 117.5 . . ?
C15 N1 C16 125.0(14) . . ?
C16 N1 H1 117.5 . . ?
C15 O1 C14 117.3(15) . . ?
H2A N2 H2B 109.5 . . ?
H2A N2 H2C 109.5 . . ?
H2B N2 H2C 109.5 . . ?
C25 N2 H2A 109.5 . . ?
C25 N2 H2B 109.5 . . ?
C25 N2 H2C 109.5 . . ?
C1 C6 C7 108.1(16) . . ?
C1 C6 C5 121.9(16) . . ?
C5 C6 C7 130.0(17) . . ?
N1 C15 O1 107.8(18) . . ?
O2 C15 N1 127.2(17) . . ?
O2 C15 O1 124.9(17) . . ?
O4 C24 C16 116.1(17) . . ?
O3 C24 O4 126.2(14) . . ?
O3 C24 C16 117.7(16) . . ?
C18 C19 H19 120.5 . . ?
C20 C19 H19 120.5 . . ?
C20 C19 C18 119.0(15) . . ?
C19 C18 C17 121.5(16) . . ?
C19 C18 C23 119.9(17) . . ?
C23 C18 C17 118.6(18) . . ?
C31 C25 N2 107.8(12) . . ?
C31 C25 C29 111.6(15) . . ?
C31 C25 C26 113.9(14) . . ?
C29 C25 N2 107.0(12) . . ?
C29 C25 C26 108.8(12) . . ?
C26 C25 N2 107.4(13) . . ?
C8 C7 C6 132.9(17) . . ?
C8 C7 C12 118.3(16) . . ?
C12 C7 C6 108.7(14) . . ?
C10 C9 H9 120.8 . . ?
C10 C9 C8 118.3(17) . . ?
C8 C9 H9 120.8 . . ?
C19 C20 H20 119.3 . . ?
C19 C20 C21 121.4(17) . . ?
C21 C20 H20 119.3 . . ?
C6 C1 C2 119.9(16) . . ?
C6 C1 C13 112.6(15) . . ?
C2 C1 C13 126.6(16) . . ?
C25 C31 H31A 110.3 . . ?
C25 C31 H31B 110.3 . . ?
C25 C31 C32 107.0(13) . . ?
H31A C31 H31B 108.6 . . ?
C32 C31 H31A 110.3 . . ?
C32 C31 H31B 110.3 . . ?
C25 C29 H29A 109.9 . . ?
C25 C29 H29B 109.9 . . ?
C25 C29 C30 109.1(14) . . ?
H29A C29 H29B 108.3 . . ?
C30 C29 H29A 109.9 . . ?
C30 C29 H29B 109.9 . . ?
C18 C17 H17A 107.6 . . ?
C18 C17 H17B 107.6 . . ?
C18 C17 C16 118.8(12) . . ?
H17A C17 H17B 107.0 . . ?
C16 C17 H17A 107.6 . . ?
C16 C17 H17B 107.6 . . ?
C25 C26 H26A 110.4 . . ?
C25 C26 H26B 110.4 . . ?
C25 C26 C27 106.4(14) . . ?
H26A C26 H26B 108.6 . . ?
C27 C26 H26A 110.4 . . ?
C27 C26 H26B 110.4 . . ?
N1 C16 C24 110.7(13) . . ?
N1 C16 C17 106.5(11) . . ?
N1 C16 H16 110.1 . . ?
C24 C16 C17 109.3(11) . . ?
C24 C16 H16 110.1 . . ?
C17 C16 H16 110.1 . . ?
C29 C30 H30 110.8 . . ?
C28 C30 C29 109.1(15) . . ?
C28 C30 H30 110.8 . . ?
C28 C30 C33 109.3(16) . . ?
C33 C30 C29 106.1(15) . . ?
C33 C30 H30 110.8 . . ?
C6 C5 H5 121.1 . . ?
C4 C5 C6 117.9(16) . . ?
C4 C5 H5 121.1 . . ?
C1 C2 H2 120.5 . . ?
C3 C2 C1 119.0(16) . . ?
C3 C2 H2 120.5 . . ?
C9 C10 H10 118.5 . . ?
C9 C10 C11 123.0(17) . . ?
C11 C10 H10 118.5 . . ?
C5 C4 H4 119.4 . . ?
C5 C4 C3 121.2(17) . . ?
C3 C4 H4 119.4 . . ?
C7 C8 C9 120.9(17) . . ?
C7 C8 H8 119.6 . . ?
C9 C8 H8 119.6 . . ?
C2 C3 C4 119.6(17) . . ?
C2 C3 H3 120.2 . . ?
C4 C3 H3 120.2 . . ?
C7 C12 C13 111.5(16) . . ?
C11 C12 C7 122.3(17) . . ?
C11 C12 C13 125.7(18) . . ?
C18 C23 H23 120.5 . . ?
C22 C23 C18 119.0(19) . . ?
C22 C23 H23 120.5 . . ?
C30 C28 H28A 109.8 . . ?
C30 C28 H28B 109.8 . . ?
H28A C28 H28B 108.2 . . ?
C27 C28 C30 109.5(14) . . ?
C27 C28 H28A 109.8 . . ?
C27 C28 H28B 109.8 . . ?
C1 C13 H13 106.7 . . ?
C12 C13 C1 98.0(15) . . ?
C12 C13 H13 106.7 . . ?
C14 C13 C1 119.1(19) . . ?
C14 C13 C12 118.7(17) . . ?
C14 C13 H13 106.7 . . ?
C20 C21 H21 120.5 . . ?
C22 C21 C20 118.9(18) . . ?
C22 C21 H21 120.5 . . ?
C30 C33 H33A 109.4 . . ?
C30 C33 H33B 109.4 . . ?
H33A C33 H33B 108.0 . . ?
C32 C33 C30 111.0(16) . . ?
C32 C33 H33A 109.4 . . ?
C32 C33 H33B 109.4 . . ?
C26 C27 H27 108.9 . . ?
C28 C27 C26 109.5(15) . . ?
C28 C27 H27 108.9 . . ?
C34 C27 C26 109.3(16) . . ?
C34 C27 C28 111.4(18) . . ?
C34 C27 H27 108.9 . . ?
C23 C22 H22 119.1 . . ?
C21 C22 C23 121.7(19) . . ?
C21 C22 H22 119.1 . . ?
C10 C11 H11 121.4 . . ?
C12 C11 C10 117.1(17) . . ?
C12 C11 H11 121.4 . . ?
C31 C32 H32 109.9 . . ?
C31 C32 C34 107.1(19) . . ?
C33 C32 C31 110.3(18) . . ?
C33 C32 H32 109.9 . . ?
C33 C32 C34 109.7(17) . . ?
C34 C32 H32 109.9 . . ?
O1 C14 H14A 110.4 . . ?
O1 C14 H14B 110.4 . . ?
C13 C14 O1 106.7(15) . . ?
C13 C14 H14A 110.4 . . ?
C13 C14 H14B 110.4 . . ?
H14A C14 H14B 108.6 . . ?
C27 C34 C32 110.8(16) . . ?
C27 C34 H34A 109.5 . . ?
C27 C34 H34B 109.5 . . ?
C32 C34 H34A 109.5 . . ?
C32 C34 H34B 109.5 . . ?
H34A C34 H34B 108.1 . . ?

loop_
_geom_bond_atom_site_label_1
_geom_bond_atom_site_label_2
_geom_bond_distance
_geom_bond_site_symmetry_2
_geom_bond_publ_flag
O4 C24 1.285(18) . ?
O3 C24 1.24(2) . ?
N1 H1 0.8800 . ?
N1 C15 1.317(18) . ?
N1 C16 1.439(15) . ?
O1 C15 1.381(19) . ?
O1 C14 1.440(19) . ?
N2 H2A 0.9100 . ?
N2 H2B 0.9100 . ?
N2 H2C 0.9100 . ?
N2 C25 1.516(15) . ?
O2 C15 1.18(2) . ?
C6 C7 1.47(2) . ?
C6 C1 1.355(19) . ?
C6 C5 1.38(2) . ?
C24 C16 1.530(18) . ?
C19 H19 0.9500 . ?
C19 C18 1.38(2) . ?
C19 C20 1.382(19) . ?
C18 C17 1.489(19) . ?
C18 C23 1.40(2) . ?
C25 C31 1.485(16) . ?
C25 C29 1.51(2) . ?
C25 C26 1.51(2) . ?
C7 C8 1.385(19) . ?
C7 C12 1.39(2) . ?
C9 H9 0.9500 . ?
C9 C10 1.34(2) . ?
C9 C8 1.39(2) . ?
C20 H20 0.9500 . ?
C20 C21 1.389(19) . ?
C1 C2 1.407(19) . ?
C1 C13 1.55(2) . ?
C31 H31A 0.9900 . ?
C31 H31B 0.9900 . ?
C31 C32 1.52(2) . ?
C29 H29A 0.9900 . ?
C29 H29B 0.9900 . ?
C29 C30 1.55(2) . ?
C17 H17A 0.9900 . ?
C17 H17B 0.9900 . ?
C17 C16 1.555(18) . ?
C26 H26A 0.9900 . ?
C26 H26B 0.9900 . ?
C26 C27 1.53(2) . ?
C16 H16 1.0000 . ?
C30 H30 1.0000 . ?
C30 C28 1.52(3) . ?
C30 C33 1.54(2) . ?
C5 H5 0.9500 . ?
C5 C4 1.372(19) . ?
C2 H2 0.9500 . ?
C2 C3 1.37(2) . ?
C10 H10 0.9500 . ?
C10 C11 1.41(2) . ?
C4 H4 0.9500 . ?
C4 C3 1.39(2) . ?
C8 H8 0.9500 . ?
C3 H3 0.9500 . ?
C12 C13 1.54(2) . ?
C12 C11 1.35(2) . ?
C23 H23 0.9500 . ?
C23 C22 1.39(2) . ?
C28 H28A 0.9900 . ?
C28 H28B 0.9900 . ?
C28 C27 1.52(2) . ?
C13 H13 1.0000 . ?
C13 C14 1.38(2) . ?
C21 H21 0.9500 . ?
C21 C22 1.35(3) . ?
C33 H33A 0.9900 . ?
C33 H33B 0.9900 . ?
C33 C32 1.50(3) . ?
C27 H27 1.0000 . ?
C27 C34 1.47(2) . ?
C22 H22 0.9500 . ?
C11 H11 0.9500 . ?
C32 H32 1.0000 . ?
C32 C34 1.55(3) . ?
C14 H14A 0.9900 . ?
C14 H14B 0.9900 . ?
C34 H34A 0.9900 . ?
C34 H34B 0.9900 . ?

loop_
_geom_torsion_atom_site_label_1
_geom_torsion_atom_site_label_2
_geom_torsion_atom_site_label_3
_geom_torsion_atom_site_label_4
_geom_torsion
_geom_torsion_site_symmetry_1
_geom_torsion_site_symmetry_2
_geom_torsion_site_symmetry_3
_geom_torsion_site_symmetry_4
_geom_torsion_publ_flag
O4 C24 C16 N1 147.3(13) . . . . ?
O4 C24 C16 C17 -95.6(15) . . . . ?
O3 C24 C16 N1 -32.9(19) . . . . ?
O3 C24 C16 C17 84.2(16) . . . . ?
N2 C25 C31 C32 -178.8(16) . . . . ?
N2 C25 C29 C30 -179.1(12) . . . . ?
N2 C25 C26 C27 -179.4(12) . . . . ?
C6 C7 C8 C9 178.4(15) . . . . ?
C6 C7 C12 C13 -5.0(18) . . . . ?
C6 C7 C12 C11 -177.5(15) . . . . ?
C6 C1 C2 C3 3(2) . . . . ?
C6 C1 C13 C12 -10.9(19) . . . . ?
C6 C1 C13 C14 -140.1(18) . . . . ?
C6 C5 C4 C3 -8(2) . . . . ?
C15 N1 C16 C24 -85.3(17) . . . . ?
C15 N1 C16 C17 155.9(14) . . . . ?
C15 O1 C14 C13 -143.6(18) . . . . ?
C19 C18 C17 C16 39.2(19) . . . . ?
C19 C18 C23 C22 4(2) . . . . ?
C19 C20 C21 C22 -2(2) . . . . ?
C18 C19 C20 C21 3(2) . . . . ?
C18 C17 C16 N1 -178.1(12) . . . . ?
C18 C17 C16 C24 62.2(19) . . . . ?
C18 C23 C22 C21 -3(3) . . . . ?
C25 C31 C32 C33 60(2) . . . . ?
C25 C31 C32 C34 -59(2) . . . . ?
C25 C29 C30 C28 58.8(18) . . . . ?
C25 C29 C30 C33 -58.8(19) . . . . ?
C25 C26 C27 C28 -63.9(18) . . . . ?
C25 C26 C27 C34 58(2) . . . . ?
C7 C6 C1 C2 178.2(13) . . . . ?
C7 C6 C1 C13 8.8(19) . . . . ?
C7 C6 C5 C4 -175.3(14) . . . . ?
C7 C12 C13 C1 9.2(18) . . . . ?
C7 C12 C13 C14 139(2) . . . . ?
C7 C12 C11 C10 -1(3) . . . . ?
C9 C10 C11 C12 2(3) . . . . ?
C20 C19 C18 C17 175.1(12) . . . . ?
C20 C19 C18 C23 -4(2) . . . . ?
C20 C21 C22 C23 2(3) . . . . ?
C1 C6 C7 C8 -178.3(16) . . . . ?
C1 C6 C7 C12 -2.4(17) . . . . ?
C1 C6 C5 C4 5(2) . . . . ?
C1 C2 C3 C4 -6(2) . . . . ?
C1 C13 C14 O1 -63(2) . . . . ?
C31 C25 C29 C30 63.2(18) . . . . ?
C31 C25 C26 C27 -60.2(18) . . . . ?
C31 C32 C34 C27 63(2) . . . . ?
C29 C25 C31 C32 -62(2) . . . . ?
C29 C25 C26 C27 65.0(16) . . . . ?
C29 C30 C28 C27 -57.5(19) . . . . ?
C29 C30 C33 C32 59(2) . . . . ?
C17 C18 C23 C22 -175.3(14) . . . . ?
C26 C25 C31 C32 62(2) . . . . ?
C26 C25 C29 C30 -63.3(16) . . . . ?
C26 C27 C34 C32 -63(2) . . . . ?
C16 N1 C15 O1 176.3(11) . . . . ?
C16 N1 C15 O2 -6(3) . . . . ?
C30 C28 C27 C26 61.2(19) . . . . ?
C30 C28 C27 C34 -60(2) . . . . ?
C30 C33 C32 C31 -61(2) . . . . ?
C30 C33 C32 C34 56(2) . . . . ?
C5 C6 C7 C8 2(3) . . . . ?
C5 C6 C7 C12 177.6(15) . . . . ?
C5 C6 C1 C2 -2(2) . . . . ?
C5 C6 C1 C13 -171.2(15) . . . . ?
C5 C4 C3 C2 9(2) . . . . ?
C2 C1 C13 C12 -179.4(15) . . . . ?
C2 C1 C13 C14 51(3) . . . . ?
C10 C9 C8 C7 -2(2) . . . . ?
C8 C7 C12 C13 171.6(14) . . . . ?
C8 C7 C12 C11 -1(2) . . . . ?
C8 C9 C10 C11 0(3) . . . . ?
C12 C7 C8 C9 3(2) . . . . ?
C12 C13 C14 O1 178.1(16) . . . . ?
C23 C18 C17 C16 -141.9(14) . . . . ?
C28 C30 C33 C32 -58(2) . . . . ?
C28 C27 C34 C32 59(2) . . . . ?
C13 C1 C2 C3 170.3(16) . . . . ?
C13 C12 C11 C10 -172.7(16) . . . . ?
C33 C30 C28 C27 58(2) . . . . ?
C33 C32 C34 C27 -57(2) . . . . ?
C11 C12 C13 C1 -178.6(17) . . . . ?
C11 C12 C13 C14 -49(3) . . . . ?
C14 O1 C15 N1 172.9(15) . . . . ?
C14 O1 C15 O2 -5(3) . . . . ?
